data_1529444
loop_
_publ_author_name
'Guo, Peng'
'Shin, Jiho'
'Greenaway, Alex G.'
'Min, Jung Gi'
'Su, Jie'
'Choi, Hyun June'
'Liu, Leifeng'
'Cox, Paul A.'
'Hong, Suk Bong'
'Wright, Paul A.'
'Zou, Xiaodong'

_publ_section_title
;
 A zeolite family with expanding structural complexity and embedded
 isoreticular structures
;
_journal_issue 7563
_journal_name_full Nature
_journal_page_first 74
_journal_page_last 78
_journal_paper_doi 10.1038/nature14575
_journal_volume 524
_journal_year 2015
_chemical_formula_moiety ' Al638Si2002O5280, N56C448Na162Sr210O563'
_chemical_formula_sum 'C448 Al638 N56 Na162 O5843 Si2002 Sr210'
_chemical_formula_weight 195221
_chemical_name_common ' as made PST-20'
_chemical_name_systematic ' ?'
_space_group_IT_number 229
_symmetry_cell_setting cubic
_symmetry_Int_Tables_number 229
_symmetry_space_group_name_Hall '-I 4 2 3'
_symmetry_space_group_name_H-M 'I m -3 m'
_cell_angle_alpha 90
_cell_angle_beta 90
_cell_angle_gamma 90
_cell_formula_units_Z 1
_cell_length_a 55.0437(16)
_cell_length_b 55.0437(16)
_cell_length_c 55.0437(16)
_cell_measurement_temperature 100
_cell_volume 166772(8)
_computing_structure_refinement TOPAS
_diffrn_ambient_temperature 100
_diffrn_measurement_device_type Synchrotron
_diffrn_radiation_probe x-ray
_diffrn_radiation_type synchrotron
_diffrn_radiation_wavelength 0.40091
_diffrn_source Synchrotron
_diffrn_source_target Synchrotron
_diffrn_source_type Synchrotron
_exptl_crystal_density_diffrn 1.944
_pd_calc_method 'Rietveld Refinement'
_pd_char_colour white
_pd_instr_location ' ?'
_pd_meas_2theta_range_inc 0.004
_pd_meas_2theta_range_max 27.5
_pd_meas_2theta_range_min 1.1
_pd_proc_info_excluded_regions ' ?'
_pd_proc_ls_prof_R_factor 0.05686
_pd_proc_ls_prof_wR_expected 0.01717
_pd_proc_ls_prof_wR_factor 0.07907
_pd_spec_mounting ' ?'
_refine_ls_goodness_of_fit_all 4.60
_refine_ls_matrix_type full
_refine_ls_number_parameters 372
_refine_ls_number_restraints 298
_refine_ls_R_factor_all 0.031
_refine_ls_R_Fsqd_factor 0.0485
_refine_ls_shift/su_max 0.001
_cod_data_source_file nature14575-s2.cif
_cod_data_source_block as_made_PST_20
_cod_database_code 1529444

loop_
_publ_contact_author_name
_publ_contact_author_address
_publ_contact_author_email
'Xiaodong Zou'
; 
Inorganic and Structural Chemistry and Berzelii Centre 
EXSELENT on Porous Materials, 
Department of Materials and Environmental Chemistry, 
Stockholm University, 
SE-106 91 Stockholm, Sweden.
;
xzou@mmk.su.se
'Paul A. Wright'
; 
EaStCHEM School of Chemistry, University of St Andrews, 
St. Andrews, 
KY16 9ST, UK.
;
paw2@st-andrews.ac.uk
'Suk Bong Hong'
;
Center for Ordered Nanoporous Materials Synthesis, 
School of Environmental Science and Engineering and 
Department of Chemical Engineering,
 POSTECH, Pohang 790-784, Korea.
;
sbhong@postech.ac.kr

loop_
_symmetry_equiv_pos_site_id
_symmetry_equiv_pos_as_xyz
1 x,y,z
2 -x,-y,z
3 -x,y,-z
4 x,-y,-z
5 z,x,y
6 z,-x,-y
7 -z,-x,y
8 -z,x,-y
9 y,z,x
10 -y,z,-x
11 y,-z,-x
12 -y,-z,x
13 y,x,-z
14 -y,-x,-z
15 y,-x,z
16 -y,x,z
17 x,z,-y
18 -x,z,y
19 -x,-z,-y
20 x,-z,y
21 z,y,-x
22 z,-y,x
23 -z,y,x
24 -z,-y,-x
25 -x,-y,-z
26 x,y,-z
27 x,-y,z
28 -x,y,z
29 -z,-x,-y
30 -z,x,y
31 z,x,-y
32 z,-x,y
33 -y,-z,-x
34 y,-z,x
35 -y,z,x
36 y,z,-x
37 -y,-x,z
38 y,x,z
39 -y,x,-z
40 y,-x,-z
41 -x,-z,y
42 x,-z,-y
43 x,z,y
44 -x,z,-y
45 -z,-y,x
46 -z,y,-x
47 z,-y,-x
48 z,y,x
49 x+1/2,y+1/2,z+1/2
50 -x+1/2,-y+1/2,z+1/2
51 -x+1/2,y+1/2,-z+1/2
52 x+1/2,-y+1/2,-z+1/2
53 z+1/2,x+1/2,y+1/2
54 z+1/2,-x+1/2,-y+1/2
55 -z+1/2,-x+1/2,y+1/2
56 -z+1/2,x+1/2,-y+1/2
57 y+1/2,z+1/2,x+1/2
58 -y+1/2,z+1/2,-x+1/2
59 y+1/2,-z+1/2,-x+1/2
60 -y+1/2,-z+1/2,x+1/2
61 y+1/2,x+1/2,-z+1/2
62 -y+1/2,-x+1/2,-z+1/2
63 y+1/2,-x+1/2,z+1/2
64 -y+1/2,x+1/2,z+1/2
65 x+1/2,z+1/2,-y+1/2
66 -x+1/2,z+1/2,y+1/2
67 -x+1/2,-z+1/2,-y+1/2
68 x+1/2,-z+1/2,y+1/2
69 z+1/2,y+1/2,-x+1/2
70 z+1/2,-y+1/2,x+1/2
71 -z+1/2,y+1/2,x+1/2
72 -z+1/2,-y+1/2,-x+1/2
73 -x+1/2,-y+1/2,-z+1/2
74 x+1/2,y+1/2,-z+1/2
75 x+1/2,-y+1/2,z+1/2
76 -x+1/2,y+1/2,z+1/2
77 -z+1/2,-x+1/2,-y+1/2
78 -z+1/2,x+1/2,y+1/2
79 z+1/2,x+1/2,-y+1/2
80 z+1/2,-x+1/2,y+1/2
81 -y+1/2,-z+1/2,-x+1/2
82 y+1/2,-z+1/2,x+1/2
83 -y+1/2,z+1/2,x+1/2
84 y+1/2,z+1/2,-x+1/2
85 -y+1/2,-x+1/2,z+1/2
86 y+1/2,x+1/2,z+1/2
87 -y+1/2,x+1/2,-z+1/2
88 y+1/2,-x+1/2,-z+1/2
89 -x+1/2,-z+1/2,y+1/2
90 x+1/2,-z+1/2,-y+1/2
91 x+1/2,z+1/2,y+1/2
92 -x+1/2,z+1/2,-y+1/2
93 -z+1/2,-y+1/2,x+1/2
94 -z+1/2,y+1/2,-x+1/2
95 z+1/2,-y+1/2,-x+1/2
96 z+1/2,y+1/2,x+1/2

loop_
_atom_site_label
_atom_site_type_symbol
_atom_site_fract_x
_atom_site_fract_y
_atom_site_fract_z
_atom_site_adp_type
_atom_site_U_iso_or_equiv
_atom_site_symmetry_multiplicity
_atom_site_occupancy
_atom_site_calc_flag
_atom_site_refinement_flags
_atom_site_disorder_assembly
_atom_site_disorder_group
Si1 Si 0.5301(3) 0.9735(3) 0.5703(3) Uiso 0.0127 96 0.7583 d . . .
Al1 Al 0.5301(3) 0.9735(3) 0.5703(3) Uiso 0.0127 96 0.2417 d . . .
Si2 Si 0.6187(4) 0.0613(3) 0.6576(4) Uiso 0.0127 96 0.7583 d . . .
Al2 Al 0.6187(4) 0.0613(3) 0.6576(4) Uiso 0.0127 96 0.2417 d . . .
Si3 Si 0.75 0.7906(3) 0.6519(3) Uiso 0.0127 96 0.7583 d . . .
Al3 Al 0.75 0.7906(3) 0.6519(3) Uiso 0.0127 96 0.2417 d . . .
Si4 Si 0.5287(3) 0.0602(3) 0.3862(3) Uiso 0.0127 96 0.7583 d . . .
Al4 Al 0.5287(3) 0.0602(3) 0.3862(3) Uiso 0.0127 96 0.2417 d . . .
Si8 Si 0.3418(3) 0.0613(3) 0.5625(3) Uiso 0.0127 96 0.7583 d . . .
Al8 Al 0.3418(3) 0.0613(3) 0.5625(3) Uiso 0.0127 96 0.2417 d . . .
Si9 Si 0.7897(3) 0.4296(3) 0.4709(3) Uiso 0.0127 96 0.7583 d . . .
Al9 Al 0.7897(3) 0.4296(3) 0.4709(3) Uiso 0.0127 96 0.2417 d . . .
Si10 Si 0.75 0.3887(2) 0.4713(3) Uiso 0.0127 96 0.7583 d . . .
Al10 Al 0.75 0.3887(2) 0.4713(3) Uiso 0.0127 96 0.2417 d . . .
Si11 Si 0.6969(4) 0.3855(3) 0.4728(3) Uiso 0.0127 96 0.7583 d . . .
Al11 Al 0.6969(4) 0.3855(3) 0.4728(3) Uiso 0.0127 96 0.2417 d . . .
Si12 Si 0.6647(4) 0.4322(3) 0.4716(3) Uiso 0.0127 96 0.7583 d . . .
Al12 Al 0.6647(4) 0.4322(3) 0.4716(3) Uiso 0.0127 96 0.2417 d . . .
Si13 Si 0.6065(3) 0.4317(3) 0.4711(3) Uiso 0.0127 96 0.7583 d . . .
Al13 Al 0.6065(3) 0.4317(3) 0.4711(3) Uiso 0.0127 96 0.2417 d . . .
Si14 Si 0.6586(3) 0.3819(3) 0.2442(3) Uiso 0.0127 96 0.7583 d . . .
Al14 Al 0.6586(3) 0.3819(3) 0.2442(3) Uiso 0.0127 96 0.2417 d . . .
Si15 Si 0.6989(4) 0.4373(3) 0.3386(3) Uiso 0.0127 96 0.7583 d . . .
Al15 Al 0.6989(4) 0.4373(3) 0.3386(3) Uiso 0.0127 96 0.2417 d . . .
Si16 Si 0.6603(3) 0.3799(3) 0.3022(3) Uiso 0.0127 96 0.7583 d . . .
Al16 Al 0.6603(3) 0.3799(3) 0.3022(3) Uiso 0.0127 96 0.2417 d . . .
Si17 Si 0.6579(3) 0.2441(3) 0.4371(3) Uiso 0.0127 96 0.7583 d . . .
Al17 Al 0.6579(3) 0.2441(3) 0.4371(3) Uiso 0.0127 96 0.2417 d . . .
Si18 Si 0.1186(3) 0.6594(3) 0.3799(3) Uiso 0.0127 96 0.7583 d . . .
Al18 Al 0.1186(3) 0.6594(3) 0.3799(3) Uiso 0.0127 96 0.2417 d . . .
Si19 Si 0.1534(3) 0.4308(3) 0.4721(3) Uiso 0.0127 96 0.7583 d . . .
Al19 Al 0.1534(3) 0.4308(3) 0.4721(3) Uiso 0.0127 96 0.2417 d . . .
Si20 Si 0.1195(3) 0.3847(3) 0.4729(3) Uiso 0.0127 96 0.7583 d . . .
Al20 Al 0.1195(3) 0.3847(3) 0.4729(3) Uiso 0.0127 96 0.2417 d . . .
Si21 Si 0.1192(3) 0.5638(3) 0.6579(3) Uiso 0.0127 96 0.7583 d . . .
Al21 Al 0.1192(3) 0.5638(3) 0.6579(3) Uiso 0.0127 96 0.2417 d . . .
Si22 Si 0.8467(3) 0.7041(3) 0.5622(3) Uiso 0.0127 96 0.7583 d . . .
Al22 Al 0.8467(3) 0.7041(3) 0.5622(3) Uiso 0.0127 96 0.2417 d . . .
Si23 Si 0.7907(3) 0.7034(3) 0.6174(4) Uiso 0.0127 96 0.7583 d . . .
Al23 Al 0.7907(3) 0.7034(3) 0.6174(4) Uiso 0.0127 96 0.2417 d . . .
Si24 Si 0.8472(3) 0.7052(3) 0.6173(3) Uiso 0.0127 96 0.7583 d . . .
Al24 Al 0.8472(3) 0.7052(3) 0.6173(3) Uiso 0.0127 96 0.2417 d . . .
Si25 Si 0.9717(3) 0.5640(3) 0.7043(3) Uiso 0.0127 96 0.7583 d . . .
Al25 Al 0.9717(3) 0.5640(3) 0.7043(3) Uiso 0.0127 96 0.2417 d . . .
Si26 Si 0.0282(3) 0.6209(4) 0.7051(3) Uiso 0.0127 96 0.7583 d . . .
Al26 Al 0.0282(3) 0.6209(4) 0.7051(3) Uiso 0.0127 96 0.2417 d . . .
Si27 Si 0.9716(3) 0.7108(3) 0.2517(3) Uiso 0.0127 96 0.7583 d . . .
Al27 Al 0.9716(3) 0.7108(3) 0.2517(3) Uiso 0.0127 96 0.2417 d . . .
Si28 Si 0.9722(3) 0.6526(3) 0.2512(3) Uiso 0.0127 96 0.7583 d . . .
Al28 Al 0.9722(3) 0.6526(3) 0.2512(3) Uiso 0.0127 96 0.2417 d . . .
Si29 Si 0.7888(2) 0.4376(3) 0.2954(2) Uiso 0.0127 96 0.7583 d . . .
Al29 Al 0.7888(2) 0.4376(3) 0.2954(2) Uiso 0.0127 96 0.2417 d . . .
Si5 Si 0.25 0.0277(3) 0.4723(3) Uiso 0.0127 48 0.7583 d . . .
Al5 Al 0.25 0.0277(3) 0.4723(3) Uiso 0.0127 48 0.2417 d . . .
Si6 Si 0.75 0.8476(3) -0.3476(3) Uiso 0.0127 48 0.7583 d . . .
Al6 Al 0.75 0.8476(3) -0.3476(3) Uiso 0.0127 48 0.2417 d . . .
Si7 Si 0.7897(3) 0.75 0.7103(3) Uiso 0.0127 48 0.7583 d . . .
Al7 Al 0.7897(3) 0.75 0.7103(3) Uiso 0.0127 48 0.2417 d . . .
O1 O 0.3635(2) 0.0507(4) 0.4550(3) Uiso 0.019 96 1 d . . .
O2 O 0.6630(4) 0.0904(2) 0.5576(4) Uiso 0.019 96 1 d . . .
O3 O 0.6243(4) 0.0893(2) 0.3347(4) Uiso 0.019 96 1 d . . .
O4 O 0.5311(4) 0.0901(2) 0.3889(4) Uiso 0.019 96 1 d . . .
O5 O 0.7701(2) 0.4096(2) 0.4620(3) Uiso 0.019 96 1 d . . .
O6 O 0.72298(19) 0.3971(3) 0.4672(4) Uiso 0.019 96 1 d . . .
O7 O 0.6770(3) 0.4066(2) 0.4635(4) Uiso 0.019 96 1 d . . .
O8 O 0.63562(18) 0.4292(4) 0.4667(4) Uiso 0.019 96 1 d . . .
O9 O 0.1816(2) 0.4215(4) 0.4667(4) Uiso 0.019 96 1 d . . .
O10 O 0.6501(4) 0.4098(2) 0.2379(4) Uiso 0.019 96 1 d . . .
O11 O 0.6665(4) 0.27263(19) 0.3778(4) Uiso 0.019 96 1 d . . .
O12 O 0.6917(3) 0.3427(4) 0.40907(18) Uiso 0.019 96 1 d . . .
O13 O 0.7276(2) 0.4401(4) 0.3328(3) Uiso 0.019 96 1 d . . .
O14 O 0.36455(19) 0.4562(2) 0.7593(3) Uiso 0.019 96 1 d . . .
O15 O 0.3627(2) 0.4536(3) 0.6920(4) Uiso 0.019 96 1 d . . .
O16 O 0.1342(3) 0.4094(2) 0.4676(4) Uiso 0.019 96 1 d . . .
O17 O 0.5924(2) 0.1230(4) 0.3502(4) Uiso 0.019 96 1 d . . .
O18 O 0.1293(4) 0.4532(2) 0.6355(2) Uiso 0.019 96 1 d . . .
O19 O 0.8517(4) 0.7144(4) 0.5895(2) Uiso 0.019 96 1 d . . .
O20 O 0.81788(19) 0.6966(4) 0.5595(4) Uiso 0.019 96 1 d . . .
O21 O 0.81896(19) 0.6962(4) 0.6204(4) Uiso 0.019 96 1 d . . .
O22 O 0.7834(4) 0.7129(4) 0.5899(2) Uiso 0.019 96 1 d . . .
O23 O 0.9675(4) 0.59231(19) 0.7120(4) Uiso 0.019 96 1 d . . .
O24 O 0.7736(3) 0.3190(2) 0.6259(4) Uiso 0.019 96 1 d . . .
O25 O 0.7731(2) 0.3191(2) 0.5541(4) Uiso 0.019 96 1 d . . .
O26 O 0.0464(3) 0.4444(4) 0.3173(2) Uiso 0.019 96 1 d . . .
O27 O 0.0434(3) 0.3724(4) 0.3199(2) Uiso 0.019 96 1 d . . .
O28 O 0.8644(3) 0.4431(4) 0.6815(2) Uiso 0.019 96 1 d . . .
O29 O 0.8660(3) 0.3749(4) 0.6836(2) Uiso 0.019 96 1 d . . .
O30 O 0.9692(4) 0.68163(18) 0.2578(4) Uiso 0.019 96 1 d . . .
O31 O 0.9578(3) 0.2255(2) 0.6469(4) Uiso 0.019 96 1 d . . .
O32 O 0.9564(2) 0.77311(19) 0.7175(4) Uiso 0.019 96 1 d . . .
O33 O 0.0412(3) 0.7272(2) 0.6367(3) Uiso 0.019 96 1 d . . .
O34 O 0.72761(19) 0.03360(16) 0.5468(2) Uiso 0.019 96 1 d . . .
O35 O 0.2845(4) 0.1353(3) 0.7729(2) Uiso 0.019 96 1 d . . .
O36 O 0.31891(19) 0.2590(4) 0.8515(3) Uiso 0.019 96 1 d . . .
O37 O 0.3542(5) 0.22713(18) 0.8643(2) Uiso 0.019 96 1 d . . .
O38 O 0.7566(5) 0.81918(16) 0.2861(3) Uiso 0.019 96 1 d . . .
O69 O 0.4093(2) 0.0565(4) 0.3500(4) Uiso 0.019 96 1 d . . .
O39 O 0.6844(4) 0.3156(4) 0.5509(4) Uiso 0.019 48 1 d . . .
O40 O 0.8189(4) 0.1811(4) 0.1321(5) Uiso 0.019 48 1 d . . .
O41 O 0.6359(4) 0.3641(4) 0.2374(6) Uiso 0.019 48 1 d . . .
O42 O 0.5915(5) 0.4085(5) 0.4606(7) Uiso 0.019 48 1 d . . .
O43 O 0.9597(5) 0.2741(4) 0.2741(4) Uiso 0.019 48 1 d . . .
O44 O 0.8558(5) 0.2730(4) 0.2730(4) Uiso 0.019 48 1 d . . .
O45 O 0.7849(5) 0.4543(4) 0.4543(4) Uiso 0.019 48 1 d . . .
O46 O 0.6754(5) 0.4543(4) 0.4543(4) Uiso 0.019 48 1 d . . .
O47 O 0.5968(5) 0.4563(5) 0.4563(5) Uiso 0.019 48 1 d . . .
O48 O 0.6925(6) 0.3663(4) 0.3663(4) Uiso 0.019 48 1 d . . .
O49 O 0.1467(5) 0.4530(4) 0.4530(4) Uiso 0.019 48 1 d . . .
O50 O 0.1284(5) 0.6392(4) 0.6392(4) Uiso 0.019 48 1 d . . .
O67 O 0.5453(4) 0.0312(8) 0.4547(4) Uiso 0.019 48 1 d . . .
O68 O 0.3663(4) 0.0529(6) 0.6337(4) Uiso 0.019 48 1 d . . .
O63 O 0.72073 0.2260(3) 0.7740(3) Uiso 0.019 48 1 d . . .
O70 O 0.5398(5) 0.0470(3) 0.4104(2) Uiso 0.019 96 1 d . . .
O51 O 0 0.5595(6) 0.6956(4) Uiso 0.019 48 1 d . . .
O52 O 0 0.6275(5) 0.7016(6) Uiso 0.019 48 1 d . . .
O53 O 0 0.6444(5) 0.2483(6) Uiso 0.019 48 1 d . . .
O54 O 0 0.7183(5) 0.2472(7) Uiso 0.019 48 1 d . . .
O55 O 0.7406(3) 0.0319(2) 0.5 Uiso 0.019 48 1 d . . .
O56 O 0.7563(5) 0.6168(6) 0.5 Uiso 0.019 48 1 d . . .
O57 O 0.7855(5) 0.4354(5) 0.5 Uiso 0.019 48 1 d . . .
O58 O 0.6915(6) 0.3776(5) 0.5 Uiso 0.019 48 1 d . . .
O59 O 0.6711(6) 0.4385(6) 0.5 Uiso 0.019 48 1 d . . .
O60 O 0.6013(5) 0.4359(8) 0.5 Uiso 0.019 48 1 d . . .
O61 O 0.1510(6) 0.4416(5) 0.5 Uiso 0.019 48 1 d . . .
O62 O 0.1255(5) 0.3741(5) 0.5 Uiso 0.019 48 1 d . . .
O65 O 0.5 -0.0291(7) 0.4345(7) Uiso 0.019 48 1 d . . .
O66 O 0.5 0.0530(5) 0.3810(7) Uiso 0.019 48 1 d . . .
O64 O 0.5824(6) 0 0.5372(7) Uiso 0.019 48 1 d . . .
Ow1 O 0.318(3) 0.682(3) 0.318(3) Uiso 0.076 16 1 d . . .
Ow2 O 0 0.182(4) 1 Uiso 0.076 12 1 d . . .
Ow4 O 0.889(2) 0.334(3) 0.889(2) Uiso 0.076 48 1 d . . .
Ow5 O 0.221(2) 0.040(3) 0.779(2) Uiso 0.076 48 1 d . . .
Ow8 O 0.628(3) 0.372(3) 0 Uiso 0.076 24 1 d . . .
Ow9 O 0.116(3) 0.5 0.929(3) Uiso 0.076 48 1 d . . .
Ow10 O 0.923(3) 0.746(2) 0.746(2) Uiso 0.076 48 1 d . . .
Ow11 O 0.274(2) 0.631(2) 0.910(2) Uiso 0.076 96 1 d . . .
Ow12 O 0.136(5) 0.5 0 Uiso 0.076 24 1 d . . .
Na1 Na 0 0.1076 0 Uiso 0.038 12 0.5 d . . .
Ow3 O 0 0.1076 0 Uiso 0.076 12 0.5 d . . .
Na2 Na 0.144(3) 0.5 0.5 Uiso 0.038 12 0.5 d . . .
Na3 Na 0.788(3) 0.5 0.5 Uiso 0.038 12 0.5 d . . .
Ow7 O 0.788(3) 0.5 0.5 Uiso 0.076 12 0.5 d . . .
Na5 Na 0.2736(10) 0.6286(19) 0.7264(10) Uiso 0.038 48 1 d . . .
Sr1 Sr 0.7902(11) 0.3930(6) 0.6070(6) Uiso 0.0507 48 0.4622 d . . .
Ow13 O 0.7902(11) 0.3930(6) 0.6070(6) Uiso 0.076 48 0.54 d . . .
Sr2 Sr 0.0678(6) 0.5953(10) 0.9322(6) Uiso 0.038 48 0.4552 d . . .
Ow15 O 0.0678(6) 0.5953(10) 0.9322(6) Uiso 0.076 48 0.46 d . . .
Na7 Na 0.8243(11) 0.4739(7) 0.8243(11) Uiso 0.038 48 0.5 d . . .
Ow16 O 0.8243(11) 0.4739(7) 0.8243(11) Uiso 0.076 48 0.5 d . . .
Sr3 Sr 0.1862(4) 0.4025(6) 0.8138(4) Uiso 0.0507 48 0.8546 d . . .
Na4 Na 0.3161(14) 0.796(2) 0.3161(14) Uiso 0.038 48 1 d . . .
Na6 Na 0.1754(17) 0.8246(17) 1 Uiso 0.038 24 1 d . . .
Ow18 O 0 0.865(3) 0.693(3) Uiso 0.076 48 1 d . . .
Sr4 Sr 0.6731(8) 0.5 0.1672(8) Uiso 0.0507 48 0.6036 d . . .
Ow19 O 0.6731(8) 0.5 0.1672(8) Uiso 0.076 48 0.4 d . . .
Sr5 Sr 0.9064(8) 0.4514(7) 0.7274(7) Uiso 0.0507 96 0.5 d . . .
Ow20 O 0.9064(8) 0.4514(7) 0.7274(7) Uiso 0.076 96 0.5 d . . .
Sr6 Sr 0.9391(5) 0.5 0.6910(5) Uiso 0.0507 48 1 d . . .
N4 N 0 0.2239 0 Uiso 0.0633 12 1 d . . .
C13 C 0 0.207701 -0.023548 Uiso 0.0633 48 0.5 d . . .
C14 C 0 0.221303 -0.047047 Uiso 0.0633 48 0.5 d . . .
C15 C -0.023548 0.240099 0 Uiso 0.0633 48 0.5 d . . .
C16 C -0.047047 0.226497 0 Uiso 0.0633 48 0.5 d . . .
N5 N 0 0.4087 0 Uiso 0.0633 12 1 d . . .
C17 C 0 0.392501 -0.023548 Uiso 0.0633 48 0.5 d . . .
C18 C 0 0.406103 -0.047047 Uiso 0.0633 48 0.5 d . . .
C19 C -0.023548 0.424899 0 Uiso 0.0633 48 0.5 d . . .
C20 C -0.047047 0.411297 0 Uiso 0.0633 48 0.5 d . . .
N1 N 0.11602 0.11602 0.11602 Uiso 0.0633 16 0.5 d . . .
C1 C 0.099961 0.099961 0.099961 Uiso 0.0633 16 0.5 d . . .
C2 C 0.107712 0.081025 0.081025 Uiso 0.0633 48 0.1667 d . . .
C3 C 0.131522 0.100084 0.131522 Uiso 0.0633 48 0.5 d . . .
C4 C 0.1387 0.073602 0.1387 Uiso 0.0633 48 0.5 d . . .
N2 N 0.11224 0.11224 0.11224 Uiso 0.0633 16 0.5 d . . .
C5 C 0.128299 0.128299 0.128299 Uiso 0.0633 16 0.5 d . . .
C6 C 0.120548 0.147341 0.147341 Uiso 0.0633 48 0.1667 d . . .
C7 C 0.096803 0.128299 0.096803 Uiso 0.0633 48 0.5 d . . .
C8 C 0.08956 0.154658 0.08956 Uiso 0.0633 48 0.5 d . . .
N3 N 0.21139 0.21139 0.21139 Uiso 0.0633 16 0.5 d . . .
C9 C 0.176289 0.176289 0.20277 Uiso 0.0633 48 0.1667 d . . .
C10 C 0.195454 0.226827 0.226827 Uiso 0.0633 48 0.5 d . . .
C11 C 0.168972 0.23407 0.23407 Uiso 0.0633 48 0.5 d . . .
C12 C 0.195331 0.195331 0.195331 Uiso 0.0633 16 0.5 d . . .
N6 N 0.1961 0.1961 0.1961 Uiso 0.0633 16 0.5 d . . .
C21 C 0.212159 0.212159 0.212159 Uiso 0.0633 16 0.5 d . . .
C22 C 0.204408 0.231201 0.231201 Uiso 0.0633 48 0.1667 d . . .
C23 C 0.180663 0.212159 0.180663 Uiso 0.0633 48 0.5 d . . .
C24 C 0.17342 0.238518 0.17342 Uiso 0.0633 48 0.5 d . . .

loop_
_atom_type_symbol
_atom_type_scat_dispersion_real
_atom_type_scat_dispersion_imag
_atom_type_scat_source
C 0.0033 0.0016 'International Tables Vol C tables 4.2.6.8 and 6.1.1.1'
N 0.0061 0.0033 'International Tables Vol C tables 4.2.6.8 and 6.1.1.1'
Na 0.0362 0.0249 'International Tables Vol C tables 4.2.6.8 and 6.1.1.1'
O 0.0106 0.0060 'International Tables Vol C tables 4.2.6.8 and 6.1.1.1'
Si 0.0817 0.0704 'International Tables Vol C tables 4.2.6.8 and 6.1.1.1'

loop_
_geom_angle_atom_site_label_1
_geom_angle_atom_site_label_2
_geom_angle_atom_site_label_3
_geom_angle_site_symmetry_1
_geom_angle_site_symmetry_2
_geom_angle_site_symmetry_3
_geom_angle
O3 Si2 O27 26_556 . 39_656 108.0(15)
O3 Si2 O69 26_556 . 3_656 114.0(16)
O3 Si2 O68 26_556 . 21_556 112.7(17)
O27 Si2 O69 39_656 . 3_656 112.0(15)
O27 Si2 O68 39_656 . 21_556 106.8(15)
O69 Si2 O68 3_656 . 21_556 103.2(16)
O3 Al2 O27 26_556 . 39_656 108.0(15)
O3 Al2 O69 26_556 . 3_656 114.0(16)
O3 Al2 O68 26_556 . 21_556 112.7(17)
O27 Al2 O69 39_656 . 3_656 112.0(15)
O27 Al2 O68 39_656 . 21_556 106.8(15)
O69 Al2 O68 3_656 . 21_556 103.2(16)
O35 Si3 O36 78_655 . 61_556 111.8(14)
O35 Si3 O38 78_655 . 92_656 110.5(11)
O35 Si3 O44 78_655 . 69_556 109.6(15)
O36 Si3 O38 61_556 . 92_656 108.4(12)
O36 Si3 O44 61_556 . 69_556 107.2(11)
O38 Si3 O44 92_656 . 69_556 109.2(15)
O35 Al3 O36 78_655 . 61_556 111.8(14)
O35 Al3 O38 78_655 . 92_656 110.5(11)
O35 Al3 O44 78_655 . 69_556 109.6(15)
O36 Al3 O38 61_556 . 92_656 108.4(12)
O36 Al3 O44 61_556 . 69_556 107.2(11)
O38 Al3 O44 92_656 . 69_556 109.2(15)
O1 Si4 O4 23_655 . . 110.3(14)
O1 Si4 O70 23_655 . . 105.9(13)
O1 Si4 O66 23_655 . . 108.5(17)
O4 Si4 O70 . . . 110.0(14)
O4 Si4 O66 . . . 109.1(16)
O70 Si4 O66 . . . 113.0(18)
O1 Al4 O4 23_655 . . 110.3(14)
O1 Al4 O70 23_655 . . 105.9(13)
O1 Al4 O66 23_655 . . 108.5(17)
O4 Al4 O70 . . . 110.0(14)
O4 Al4 O66 . . . 109.1(16)
O70 Al4 O66 . . . 113.0(18)
O1 Si8 O2 26_556 . 28_655 111.7(14)
O1 Si8 O26 26_556 . 31_556 106.8(13)
O1 Si8 O69 26_556 . 21_556 107.1(14)
O2 Si8 O26 28_655 . 31_556 108.8(14)
O2 Si8 O69 28_655 . 21_556 110.8(14)
O26 Si8 O69 31_556 . 21_556 111.6(15)
O1 Al8 O2 26_556 . 28_655 111.7(14)
O1 Al8 O26 26_556 . 31_556 106.8(13)
O1 Al8 O69 26_556 . 21_556 107.1(14)
O2 Al8 O26 28_655 . 31_556 108.8(14)
O2 Al8 O69 28_655 . 21_556 110.8(14)
O26 Al8 O69 31_556 . 21_556 111.6(15)
O5 Si9 O9 . . 28_655 114.2(13)
O5 Si9 O45 . . . 106.6(14)
O5 Si9 O57 . . . 109.5(16)
O9 Si9 O45 28_655 . . 107.1(16)
O9 Si9 O57 28_655 . . 108.7(16)
O45 Si9 O57 . . . 110.8(16)
O5 Al9 O9 . . 28_655 114.2(13)
O5 Al9 O45 . . . 106.6(14)
O5 Al9 O57 . . . 109.5(16)
O9 Al9 O45 28_655 . . 107.1(16)
O9 Al9 O57 28_655 . . 108.7(16)
O45 Al9 O57 . . . 110.8(16)
O5 Si10 O6 . . . 112.4(11)
O5 Si10 O14 . . 5_555 101.2(9)
O5 Si10 O56 . . 4_566 106.4(13)
O6 Si10 O14 . . 5_555 117.3(12)
O6 Si10 O56 . . 4_566 112.8(14)
O14 Si10 O56 5_555 . 4_566 105.5(13)
O5 Al10 O6 . . . 112.4(11)
O5 Al10 O14 . . 5_555 101.2(9)
O5 Al10 O56 . . 4_566 106.4(13)
O6 Al10 O14 . . 5_555 117.3(12)
O6 Al10 O56 . . 4_566 112.8(14)
O14 Al10 O56 5_555 . 4_566 105.5(13)
O6 Si11 O7 . . . 104.6(13)
O6 Si11 O15 . . 5_555 109.0(15)
O6 Si11 O58 . . . 117.1(18)
O7 Si11 O15 . . 5_555 103.0(13)
O7 Si11 O58 . . . 110.9(17)
O15 Si11 O58 5_555 . . 111.2(16)
O6 Al11 O7 . . . 104.6(13)
O6 Al11 O15 . . 5_555 109.0(15)
O6 Al11 O58 . . . 117.1(18)
O7 Al11 O15 . . 5_555 103.0(13)
O7 Al11 O58 . . . 110.9(17)
O15 Al11 O58 5_555 . . 111.2(16)
O7 Si12 O8 . . . 106.0(14)
O7 Si12 O46 . . . 109.3(15)
O7 Si12 O59 . . . 111.0(17)
O8 Si12 O46 . . . 109.0(16)
O8 Si12 O59 . . . 112.9(17)
O46 Si12 O59 . . . 108.5(17)
O7 Al12 O8 . . . 106.0(14)
O7 Al12 O46 . . . 109.3(15)
O7 Al12 O59 . . . 111.0(17)
O8 Al12 O46 . . . 109.0(16)
O8 Al12 O59 . . . 112.9(17)
O46 Al12 O59 . . . 108.5(17)
O8 Si13 O42 . . . 112.3(16)
O8 Si13 O47 . . . 108.1(16)
O8 Si13 O60 . . . 109.3(16)
O42 Si13 O47 . . . 107.8(17)
O42 Si13 O60 . . . 111(2)
O47 Si13 O60 . . . 108(2)
O8 Al13 O42 . . . 112.3(16)
O8 Al13 O47 . . . 108.1(16)
O8 Al13 O60 . . . 109.3(16)
O42 Al13 O47 . . . 107.8(17)
O42 Al13 O60 . . . 111(2)
O47 Al13 O60 . . . 108(2)
O10 Si14 O11 . . 43_555 114.1(15)
O10 Si14 O24 . . 33_666 109.3(15)
O10 Si14 O41 . . . 106.9(15)
O11 Si14 O24 43_555 . 33_666 109.8(14)
O11 Si14 O41 43_555 . . 109.9(16)
O24 Si14 O41 33_666 . . 106.4(15)
O10 Al14 O11 . . 43_555 114.1(15)
O10 Al14 O24 . . 33_666 109.3(15)
O10 Al14 O41 . . . 106.9(15)
O11 Al14 O24 43_555 . 33_666 109.8(14)
O11 Al14 O41 43_555 . . 109.9(16)
O24 Al14 O41 33_666 . . 106.4(15)
O12 Si15 O13 43_555 . . 111.1(15)
O12 Si15 O15 43_555 . 48_555 110.6(14)
O12 Si15 O39 43_555 . 20_565 111.6(15)
O13 Si15 O15 . . 48_555 109.5(15)
O13 Si15 O39 . . 20_565 106.9(15)
O15 Si15 O39 48_555 . 20_565 107.0(14)
O12 Al15 O13 43_555 . . 111.1(15)
O12 Al15 O15 43_555 . 48_555 110.6(14)
O12 Al15 O39 43_555 . 20_565 111.6(15)
O13 Al15 O15 . . 48_555 109.5(15)
O13 Al15 O39 . . 20_565 106.9(15)
O15 Al15 O39 48_555 . 20_565 107.0(14)
O11 Si16 O12 43_555 . 10_656 106.8(14)
O11 Si16 O40 43_555 . 67_655 112.5(15)
O11 Si16 O48 43_555 . 10_656 108.7(16)
O12 Si16 O40 10_656 . 67_655 110.5(15)
O12 Si16 O48 10_656 . 10_656 108.3(14)
O40 Si16 O48 67_655 . 10_656 109.8(16)
Al16 Al16 O11 46_656 . 43_555 123.0(12)
Al16 Al16 O12 46_656 . 10_656 85.6(10)
Al16 Al16 O40 46_656 . 67_655 24.9(10)
Al16 Al16 O48 46_656 . 10_656 119.7(13)
O11 Al16 O12 43_555 . 10_656 106.8(14)
O11 Al16 O40 43_555 . 67_655 112.5(15)
O11 Al16 O48 43_555 . 10_656 108.7(16)
O12 Al16 O40 10_656 . 67_655 110.5(15)
O12 Al16 O48 10_656 . 10_656 108.3(14)
O40 Al16 O48 67_655 . 10_656 109.8(16)
O10 Si17 O13 43_555 . 7_665 112.3(15)
O10 Si17 O14 43_555 . 41_665 112.1(14)
O10 Si17 O25 43_555 . 14_666 110.8(15)
O13 Si17 O14 7_665 . 41_665 106.3(14)
O13 Si17 O25 7_665 . 14_666 106.0(13)
O14 Si17 O25 41_665 . 14_666 109.0(13)
O10 Al17 O13 43_555 . 7_665 112.3(15)
O10 Al17 O14 43_555 . 41_665 112.1(14)
O10 Al17 O25 43_555 . 14_666 110.8(15)
O13 Al17 O14 7_665 . 41_665 106.3(14)
O13 Al17 O25 7_665 . 14_666 106.0(13)
O14 Al17 O25 41_665 . 14_666 109.0(13)
O3 Si18 O17 11_566 . 11_566 109.7(14)
O3 Si18 O29 11_566 . 18_655 109.1(14)
O3 Si18 O50 11_566 . 17_556 111.2(16)
O17 Si18 O29 11_566 . 18_655 110.7(15)
O17 Si18 O50 11_566 . 17_556 109.6(15)
O29 Si18 O50 18_655 . 17_556 106.5(15)
O3 Al18 O17 11_566 . 11_566 109.7(14)
O3 Al18 O29 11_566 . 18_655 109.1(14)
O3 Al18 O50 11_566 . 17_556 111.2(16)
O17 Al18 O29 11_566 . 18_655 110.7(15)
O17 Al18 O50 11_566 . 17_556 109.6(15)
O29 Al18 O50 18_655 . 17_556 106.5(15)
O9 Si19 O16 . . . 111.2(13)
O9 Si19 O49 . . . 109.1(16)
O9 Si19 O61 . . . 110.5(16)
O16 Si19 O49 . . . 107.5(15)
O16 Si19 O61 . . . 110.6(16)
O49 Si19 O61 . . . 108.0(16)
O9 Al19 O16 . . . 111.2(13)
O9 Al19 O49 . . . 109.1(16)
O9 Al19 O61 . . . 110.5(16)
O16 Al19 O49 . . . 107.5(15)
O16 Al19 O61 . . . 110.6(16)
O49 Al19 O61 . . . 108.0(16)
O4 Si20 O16 36_556 . . 110.7(14)
O4 Si20 O18 36_556 . 20_565 109.3(15)
O4 Si20 O62 36_556 . . 111.8(16)
O16 Si20 O18 . . 20_565 106.6(13)
O16 Si20 O62 . . . 111.2(16)
O18 Si20 O62 20_565 . . 107.0(14)
O4 Al20 O16 36_556 . . 110.7(14)
O4 Al20 O18 36_556 . 20_565 109.3(15)
O4 Al20 O62 36_556 . . 111.8(16)
O16 Al20 O18 . . 20_565 106.6(13)
O16 Al20 O62 . . . 111.2(16)
O18 Al20 O62 20_565 . . 107.0(14)
O2 Si21 O17 9_555 . 13_556 111.3(14)
O2 Si21 O18 9_555 . 27_565 109.5(14)
O2 Si21 O28 9_555 . 2_665 110.4(14)
O17 Si21 O18 13_556 . 27_565 107.4(13)
O17 Si21 O28 13_556 . 2_665 111.9(15)
O18 Si21 O28 27_565 . 2_665 106.2(13)
O2 Al21 O17 9_555 . 13_556 111.3(14)
O2 Al21 O18 9_555 . 27_565 109.5(14)
O2 Al21 O28 9_555 . 2_665 110.4(14)
O17 Al21 O18 13_556 . 27_565 107.4(13)
O17 Al21 O28 13_556 . 2_665 111.9(15)
O18 Al21 O28 27_565 . 2_665 106.2(13)
O19 Si22 O20 . . . 109.4(14)
O19 Si22 O28 . . 17_556 109.6(14)
O19 Si22 O31 . . 94_656 109.1(13)
O20 Si22 O28 . . 17_556 112.0(13)
O20 Si22 O31 . . 94_656 108.9(14)
O28 Si22 O31 17_556 . 94_656 107.8(13)
O19 Al22 O20 . . . 109.4(14)
O19 Al22 O28 . . 17_556 109.6(14)
O19 Al22 O31 . . 94_656 109.1(13)
O20 Al22 O28 . . 17_556 112.0(13)
O20 Al22 O31 . . 94_656 108.9(14)
O28 Al22 O31 17_556 . 94_656 107.8(13)
O21 Si23 O22 . . . 113.9(16)
O21 Si23 O24 . . 27_565 110.1(14)
O21 Si23 O35 . . 68_565 109.2(15)
O22 Si23 O24 . . 27_565 111.4(15)
O22 Si23 O35 . . 68_565 104.2(13)
O24 Si23 O35 27_565 . 68_565 107.8(14)
O21 Al23 O22 . . . 113.9(16)
O21 Al23 O24 . . 27_565 110.1(14)
O21 Al23 O35 . . 68_565 109.2(15)
O22 Al23 O24 . . 27_565 111.4(15)
O22 Al23 O35 . . 68_565 104.2(13)
O24 Al23 O35 27_565 . 68_565 107.8(14)
O19 Si24 O21 . . . 109.5(14)
O19 Si24 O29 . . 17_556 111.9(14)
O19 Si24 O37 . . 74_556 108.4(13)
O21 Si24 O29 . . 17_556 110.7(14)
O21 Si24 O37 . . 74_556 112.9(15)
O29 Si24 O37 17_556 . 74_556 103.2(13)
Si24 Al24 O19 . . . 0
Si24 Al24 O21 . . . 0
Si24 Al24 O29 . . 17_556 0
Si24 Al24 O37 . . 74_556 0
O19 Al24 O21 . . . 109.5(14)
O19 Al24 O29 . . 17_556 111.9(14)
O19 Al24 O37 . . 74_556 108.4(13)
O21 Al24 O29 . . 17_556 110.7(14)
O21 Al24 O37 . . 74_556 112.9(15)
O29 Al24 O37 17_556 . 74_556 103.2(13)
O23 Si25 O26 . . 25_666 112.0(15)
O23 Si25 O34 . . 35_655 109.1(13)
O23 Si25 O51 . . 1_655 110.8(16)
O26 Si25 O34 25_666 . 35_655 107.6(12)
O26 Si25 O51 25_666 . 1_655 108.9(14)
O34 Si25 O51 35_655 . 1_655 108.2(14)
O23 Al25 O26 . . 25_666 112.0(15)
O23 Al25 O34 . . 35_655 109.1(13)
O23 Al25 O51 . . 1_655 110.8(16)
O26 Al25 O34 25_666 . 35_655 107.6(12)
O26 Al25 O51 25_666 . 1_655 108.9(14)
O34 Al25 O51 35_655 . 1_655 108.2(14)
O23 Si26 O27 28_655 . 4_566 109.4(15)
O23 Si26 O33 28_655 . 43_555 105.8(14)
O23 Si26 O52 28_655 . . 112.8(17)
O27 Si26 O33 4_566 . 43_555 105.9(13)
O27 Si26 O52 4_566 . . 109.9(16)
O33 Si26 O52 43_555 . . 112.8(17)
O23 Al26 O27 28_655 . 4_566 109.4(15)
O23 Al26 O33 28_655 . 43_555 105.8(14)
O23 Al26 O52 28_655 . . 112.8(17)
O27 Al26 O33 4_566 . 43_555 105.9(13)
O27 Al26 O52 4_566 . . 109.9(16)
O33 Al26 O52 43_555 . . 112.8(17)
O30 Si27 O32 . . 17_556 110.3(14)
O30 Si27 O43 . . 20_565 108.2(14)
O30 Si27 O54 . . 1_655 110.7(16)
O32 Si27 O43 17_556 . 20_565 108.1(14)
O32 Si27 O54 17_556 . 1_655 107.7(16)
O43 Si27 O54 20_565 . 1_655 111.9(18)
O30 Al27 O32 . . 17_556 110.3(14)
O30 Al27 O43 . . 20_565 108.2(14)
O30 Al27 O54 . . 1_655 110.7(16)
O32 Al27 O43 17_556 . 20_565 108.1(14)
O32 Al27 O54 17_556 . 1_655 107.7(16)
O43 Al27 O54 20_565 . 1_655 111.9(18)
O30 Si28 O31 . . 43_555 108.9(15)
O30 Si28 O33 . . 44_656 108.0(14)
O30 Si28 O53 . . 1_655 113.1(17)
O31 Si28 O33 43_555 . 44_656 107.4(13)
O31 Si28 O53 43_555 . 1_655 108.7(16)
O33 Si28 O53 44_656 . 1_655 110.6(16)
O30 Al28 O31 . . 43_555 108.9(15)
O30 Al28 O33 . . 44_656 108.0(14)
O30 Al28 O53 . . 1_655 113.1(17)
O31 Al28 O33 43_555 . 44_656 107.4(13)
O31 Al28 O53 43_555 . 1_655 108.7(16)
O33 Al28 O53 44_656 . 1_655 110.6(16)
O20 Si29 O22 42_566 . 42_566 110.1(13)
O20 Si29 O25 42_566 . 20_565 105.8(11)
O20 Si29 O32 42_566 . 78_644 110.1(13)
O22 Si29 O25 42_566 . 20_565 112.8(13)
O22 Si29 O32 42_566 . 78_644 110.0(11)
O25 Si29 O32 20_565 . 78_644 108.0(11)
O20 Al29 O22 42_566 . 42_566 110.1(13)
O20 Al29 O25 42_566 . 20_565 105.8(11)
O20 Al29 O32 42_566 . 78_644 110.1(13)
O22 Al29 O25 42_566 . 20_565 112.8(13)
O22 Al29 O32 42_566 . 78_644 110.0(11)
O25 Al29 O32 20_565 . 78_644 108.0(11)
O34 Si5 O34 3_656 . 65_445 107.7(11)
O34 Si5 O55 3_656 . 3_656 109.4(7)
O34 Si5 O55 3_656 . 65_445 109.3(11)
O34 Si5 O55 65_445 . 3_656 109.3(11)
O34 Si5 O55 65_445 . 65_445 109.4(7)
O55 Si5 O55 3_656 . 65_445 111.6(12)
O34 Al5 O34 3_656 . 65_445 107.7(11)
O34 Al5 O55 3_656 . 3_656 109.4(7)
O34 Al5 O55 3_656 . 65_445 109.3(11)
O34 Al5 O55 65_445 . 3_656 109.3(11)
O34 Al5 O55 65_445 . 65_445 109.4(7)
O55 Al5 O55 3_656 . 65_445 111.6(12)
O36 Si6 O36 10_655 . 61_555 109.4(13)
O36 Si6 O37 10_655 . 10_655 112.0(15)
O36 Si6 O37 10_655 . 61_555 106.4(10)
O36 Si6 O37 61_555 . 10_655 106.4(10)
O36 Si6 O37 61_555 . 61_555 112.0(15)
O37 Si6 O37 10_655 . 61_555 110.9(15)
O36 Al6 O36 10_655 . 61_555 109.4(13)
O36 Al6 O37 10_655 . 10_655 112.0(15)
O36 Al6 O37 10_655 . 61_555 106.4(10)
O36 Al6 O37 61_555 . 10_655 106.4(10)
O36 Al6 O37 61_555 . 61_555 112.0(15)
O37 Al6 O37 10_655 . 61_555 110.9(15)
O38 Si7 O38 54_566 . 13_556 106.1(12)
O38 Al7 O38 54_566 . 13_556 106.1(12)
O38 Al7 O63 54_566 . 51_656 106.9(11)
O38 Al7 O63 54_566 . 22_565 116.1(11)
O38 Al7 O63 13_556 . 51_656 116.1(11)
O38 Al7 O63 13_556 . 22_565 106.9(11)
O63 Al7 O63 51_656 . 22_565 105.1(11)

loop_
_geom_bond_atom_site_label_1
_geom_bond_atom_site_label_2
_geom_bond_site_symmetry_1
_geom_bond_site_symmetry_2
_geom_bond_distance
Si1 O67 . 4_566 1.63(3)
Si1 O70 . 4_566 1.64(2)
Si1 O64 . 22_565 1.65(2)
Al1 Al1 . 27_575 2.92(3)
Al1 O67 . 4_566 1.63(3)
Al1 O70 . 4_566 1.64(2)
Al1 O65 . 3_666 1.682(18)
Al1 O64 . 22_565 1.65(2)
Si2 O3 . 26_556 1.63(2)
Si2 O27 . 39_656 1.66(2)
Si2 O69 . 3_656 1.62(3)
Si2 O68 . 21_556 1.62(3)
Al2 O3 . 26_556 1.63(2)
Al2 O27 . 39_656 1.66(2)
Al2 O69 . 3_656 1.62(3)
Al2 O68 . 21_556 1.62(3)
Si3 O35 . 78_655 1.596(17)
Si3 O36 . 61_556 1.65(2)
Si3 O38 . 92_656 1.65(2)
Si3 O44 . 69_556 1.65(2)
Al3 O35 . 78_655 1.596(17)
Al3 O36 . 61_556 1.65(2)
Al3 O38 . 92_656 1.65(2)
Al3 O44 . 69_556 1.65(2)
Si4 O1 . 23_655 1.63(2)
Si4 O4 . . 1.66(2)
Si4 O70 . . 1.64(2)
Si4 O66 . . 1.66(2)
Al4 O1 . 23_655 1.63(2)
Al4 O4 . . 1.66(2)
Al4 O70 . . 1.64(2)
Al4 O66 . . 1.66(2)
Si8 O1 . 26_556 1.64(2)
Si8 O2 . 28_655 1.65(2)
Si8 O26 . 31_556 1.62(2)
Si8 O69 . 21_556 1.64(2)
Al8 O1 . 26_556 1.64(2)
Al8 O2 . 28_655 1.65(2)
Al8 O26 . 31_556 1.62(2)
Al8 O69 . 21_556 1.64(2)
Si9 O5 . . 1.62(2)
Si9 O9 . 28_655 1.66(2)
Si9 O45 . . 1.66(3)
Si9 O57 . . 1.651(18)
Al9 O5 . . 1.62(2)
Al9 O9 . 28_655 1.66(2)
Al9 O45 . . 1.66(3)
Al9 O57 . . 1.651(18)
Si10 O5 . . 1.674(16)
Si10 O6 . . 1.573(13)
Si10 O14 . 5_555 1.649(18)
Si10 O56 . 4_566 1.648(16)
Al10 O5 . . 1.674(16)
Al10 O6 . . 1.573(13)
Al10 O14 . 5_555 1.649(18)
Al10 O56 . 4_566 1.648(16)
Si11 O6 . . 1.60(2)
Si11 O7 . . 1.68(2)
Si11 O15 . 5_555 1.67(2)
Si11 O58 . . 1.59(2)
Al11 O6 . . 1.60(2)
Al11 O7 . . 1.68(2)
Al11 O15 . 5_555 1.67(2)
Al11 O58 . . 1.59(2)
Si12 O7 . . 1.62(2)
Si12 O8 . . 1.63(2)
Si12 O46 . . 1.66(3)
Si12 O59 . . 1.64(2)
Al12 O7 . . 1.62(2)
Al12 O8 . . 1.63(2)
Al12 O46 . . 1.66(3)
Al12 O59 . . 1.64(2)
Si13 O8 . . 1.63(2)
Si13 O42 . . 1.63(3)
Si13 O47 . . 1.67(3)
Si13 O60 . . 1.63(2)
Al13 O8 . . 1.63(2)
Al13 O42 . . 1.63(3)
Al13 O47 . . 1.67(3)
Al13 O60 . . 1.63(2)
Si14 O10 . . 1.64(2)
Si14 O11 . 43_555 1.64(2)
Si14 O24 . 33_666 1.63(2)
Si14 O41 . . 1.63(3)
Al14 O10 . . 1.64(2)
Al14 O11 . 43_555 1.64(2)
Al14 O24 . 33_666 1.63(2)
Al14 O41 . . 1.63(3)
Si15 O12 . 43_555 1.62(2)
Si15 O13 . . 1.61(2)
Si15 O15 . 48_555 1.65(2)
Si15 O39 . 20_565 1.63(3)
Al15 O12 . 43_555 1.62(2)
Al15 O13 . . 1.61(2)
Al15 O15 . 48_555 1.65(2)
Al15 O39 . 20_565 1.63(3)
Si16 O11 . 43_555 1.67(2)
Si16 O12 . 10_656 1.65(2)
Si16 O40 . 67_655 1.61(3)
Si16 O48 . 10_656 1.67(3)
Al16 O11 . 43_555 1.67(2)
Al16 O12 . 10_656 1.65(2)
Al16 O40 . 67_655 1.61(3)
Al16 O48 . 10_656 1.67(3)
Si17 O10 . 43_555 1.60(2)
Si17 O13 . 7_665 1.65(2)
Si17 O14 . 41_665 1.63(2)
Si17 O25 . 14_666 1.65(2)
Al17 O10 . 43_555 1.60(2)
Al17 O13 . 7_665 1.65(2)
Al17 O14 . 41_665 1.63(2)
Al17 O25 . 14_666 1.65(2)
Si18 O3 . 11_566 1.66(2)
Si18 O17 . 11_566 1.63(2)
Si18 O29 . 18_655 1.60(2)
Si18 O50 . 17_556 1.62(3)
Al18 O3 . 11_566 1.66(2)
Al18 O17 . 11_566 1.63(2)
Al18 O29 . 18_655 1.60(2)
Al18 O50 . 17_556 1.62(3)
Si19 O9 . . 1.66(2)
Si19 O16 . . 1.60(2)
Si19 O49 . . 1.65(3)
Si19 O61 . . 1.65(2)
Al19 O9 . . 1.66(2)
Al19 O16 . . 1.60(2)
Al19 O49 . . 1.65(3)
Al19 O61 . . 1.65(2)
Si20 O4 . 36_556 1.65(2)
Si20 O16 . . 1.61(2)
Si20 O18 . 20_565 1.64(2)
Si20 O62 . . 1.64(2)
Al20 Al20 . 26_556 2.98(3)
Al20 O4 . 36_556 1.65(2)
Al20 O16 . . 1.61(2)
Al20 O18 . 20_565 1.64(2)
Al20 O62 . . 1.64(2)
Si21 O2 . 9_555 1.65(2)
Si21 O17 . 13_556 1.65(2)
Si21 O18 . 27_565 1.65(2)
Si21 O28 . 2_665 1.62(2)
Al21 O2 . 9_555 1.65(2)
Al21 O17 . 13_556 1.65(2)
Al21 O18 . 27_565 1.65(2)
Al21 O28 . 2_665 1.62(2)
Si22 O19 . . 1.63(2)
Si22 O20 . . 1.647(18)
Si22 O28 . 17_556 1.61(2)
Si22 O31 . 94_656 1.65(2)
Al22 O19 . . 1.63(2)
Al22 O20 . . 1.647(18)
Al22 O28 . 17_556 1.61(2)
Al22 O31 . 94_656 1.65(2)
Si23 O21 . . 1.62(2)
Si23 O22 . . 1.65(2)
Si23 O24 . 27_565 1.62(2)
Si23 O35 . 68_565 1.67(2)
Al23 O21 . . 1.62(2)
Al23 O22 . . 1.65(2)
Al23 O24 . 27_565 1.62(2)
Al23 O35 . 68_565 1.67(2)
Si24 O19 . . 1.63(2)
Si24 O21 . . 1.64(2)
Si24 O29 . 17_556 1.63(2)
Si24 O37 . 74_556 1.62(2)
Al24 O19 . . 1.63(2)
Al24 O21 . . 1.64(2)
Al24 O29 . 17_556 1.63(2)
Al24 O37 . 74_556 1.62(2)
Si25 O23 . . 1.63(2)
Si25 O26 . 25_666 1.62(2)
Si25 O34 . 35_655 1.62(2)
Si25 O51 . 1_655 1.65(2)
Al25 O23 . . 1.63(2)
Al25 O26 . 25_666 1.62(2)
Al25 O34 . 35_655 1.62(2)
Al25 O51 . 1_655 1.65(2)
Si26 O23 . 28_655 1.63(2)
Si26 O27 . 4_566 1.65(2)
Si26 O33 . 43_555 1.66(2)
Si26 O52 . . 1.61(2)
Al26 O23 . 28_655 1.63(2)
Al26 O27 . 4_566 1.65(2)
Al26 O33 . 43_555 1.66(2)
Al26 O52 . . 1.61(2)
Si27 O30 . . 1.65(2)
Si27 O32 . 17_556 1.65(2)
Si27 O43 . 20_565 1.62(3)
Si27 O54 . 1_655 1.63(2)
Al27 O30 . . 1.65(2)
Al27 O32 . 17_556 1.65(2)
Al27 O43 . 20_565 1.62(3)
Al27 O54 . 1_655 1.63(2)
Si28 O30 . . 1.65(2)
Si28 O31 . 43_555 1.65(2)
Si28 O33 . 44_656 1.65(2)
Si28 O53 . 1_655 1.60(2)
Al28 O30 . . 1.65(2)
Al28 O31 . 43_555 1.65(2)
Al28 O33 . 44_656 1.65(2)
Al28 O53 . 1_655 1.60(2)
Si29 O20 . 42_566 1.666(17)
Si29 O22 . 42_566 1.610(19)
Si29 O25 . 20_565 1.631(18)
Si29 O32 . 78_644 1.639(18)
Al29 O20 . 42_566 1.666(17)
Al29 O22 . 42_566 1.610(19)
Al29 O25 . 20_565 1.631(18)
Al29 O32 . 78_644 1.639(18)
Si5 O34 . 3_656 1.653(16)
Si5 O34 . 65_445 1.653(16)
Si5 O55 . 3_656 1.624(18)
Si5 O55 . 65_445 1.624(18)
Al5 O34 . 3_656 1.653(16)
Al5 O34 . 65_445 1.653(16)
Al5 O55 . 3_656 1.624(18)
Al5 O55 . 65_445 1.624(18)
Si6 O36 . 10_655 1.67(2)
Si6 O36 . 61_555 1.67(2)
Si6 O37 . 10_655 1.602(17)
Si6 O37 . 61_555 1.602(17)
Al6 O36 . 10_655 1.67(2)
Al6 O36 . 61_555 1.67(2)
Al6 O37 . 10_655 1.602(17)
Al6 O37 . 61_555 1.602(17)
Si7 O38 . 54_566 1.67(2)
Si7 O38 . 13_556 1.67(2)
Al7 O38 . 54_566 1.67(2)
Al7 O38 . 13_556 1.67(2)
Al7 O63 . 51_656 1.682(18)
Al7 O63 . 22_565 1.682(18)
